data_1505115
loop_
_publ_author_name
'Sonoda, Yoriko'
'Goto, Midori'
'Tsuzuki, Seiji'
'Tamaoki, Nobuyuki'

_publ_section_title
;
 Fluorinated diphenylpolyenes: crystal structures and emission properties.
;
_journal_issue 51
_journal_name_full 'The journal of physical chemistry. A'
_journal_page_first 13441
_journal_page_last 13451
_journal_paper_doi 10.1021/jp0766104
_journal_volume 111
_journal_year 2007
_chemical_formula_moiety 'C18 H11 F5'
_chemical_formula_sum 'C18 H11 F5'
_chemical_formula_weight 322.27
_chemical_name_systematic
; 
 ? 
;
_space_group_IT_number 2
_symmetry_cell_setting triclinic
_symmetry_space_group_name_Hall '-P 1'
_symmetry_space_group_name_H-M 'P -1'
_atom_sites_solution_hydrogens geom
_atom_sites_solution_primary direct
_atom_sites_solution_secondary difmap
_audit_creation_method SHELXL-97
_cell_angle_alpha 78.667(5)
_cell_angle_beta 87.639(5)
_cell_angle_gamma 83.470(6)
_cell_formula_units_Z 2
_cell_length_a 6.0911(18)
_cell_length_b 8.179(3)
_cell_length_c 14.720(5)
_cell_measurement_reflns_used 1194
_cell_measurement_temperature 183(2)
_cell_measurement_theta_max 27.615
_cell_measurement_theta_min 2.505
_cell_volume 714.2(4)
_computing_cell_refinement 'Bruker SMART'
_computing_data_collection 'Bruker SMART'
_computing_data_reduction 'Bruker SAINT'
_computing_molecular_graphics 'Bruker SHELXTL'
_computing_publication_material 'Bruker SHELXTL'
_computing_structure_refinement 'SHELXL-97 (Sheldrick, 1997)'
_computing_structure_solution 'SHELXS-97 (Sheldrick, 1990)'
_diffrn_ambient_temperature 183(2)
_diffrn_detector_area_resol_mean 8.366
_diffrn_measured_fraction_theta_full 0.984
_diffrn_measured_fraction_theta_max 0.858
_diffrn_measurement_device_type 'CCD area detector'
_diffrn_measurement_method 'phi and omega scans'
_diffrn_radiation_monochromator graphite
_diffrn_radiation_source 'rotating unit'
_diffrn_radiation_type MoK\a
_diffrn_radiation_wavelength 0.71073
_diffrn_reflns_av_R_equivalents 0.0275
_diffrn_reflns_av_sigmaI/netI 0.0616
_diffrn_reflns_limit_h_max 7
_diffrn_reflns_limit_h_min -7
_diffrn_reflns_limit_k_max 9
_diffrn_reflns_limit_k_min -10
_diffrn_reflns_limit_l_max 16
_diffrn_reflns_limit_l_min -19
_diffrn_reflns_number 4271
_diffrn_reflns_theta_full 26.22
_diffrn_reflns_theta_max 28.33
_diffrn_reflns_theta_min 2.55
_diffrn_standards_decay_% 0.0
_diffrn_standards_interval_time 1380
_diffrn_standards_number 39
_exptl_absorpt_coefficient_mu 0.132
_exptl_absorpt_correction_T_max 0.9974
_exptl_absorpt_correction_T_min 0.9615
_exptl_absorpt_correction_type multi-scan
_exptl_absorpt_process_details sadabs
_exptl_crystal_colour yellow
_exptl_crystal_density_diffrn 1.498
_exptl_crystal_density_method 'not measured'
_exptl_crystal_description plate
_exptl_crystal_F_000 328
_exptl_crystal_size_max 0.30
_exptl_crystal_size_mid 0.30
_exptl_crystal_size_min 0.02
_refine_diff_density_max 0.305
_refine_diff_density_min -0.309
_refine_diff_density_rms 0.075
_refine_ls_extinction_method none
_refine_ls_goodness_of_fit_ref 1.016
_refine_ls_hydrogen_treatment constr
_refine_ls_matrix_type full
_refine_ls_number_parameters 208
_refine_ls_number_reflns 3046
_refine_ls_number_restraints 0
_refine_ls_restrained_S_all 1.016
_refine_ls_R_factor_all 0.1188
_refine_ls_R_factor_gt 0.0655
_refine_ls_shift/su_max 0.000
_refine_ls_shift/su_mean 0.000
_refine_ls_structure_factor_coef Fsqd
_refine_ls_weighting_details 'calc w=1/[\s^2^(Fo^2^)+(0.1007P)^2^+0.0000P] where P=(Fo^2^+2Fc^2^)/3'
_refine_ls_weighting_scheme calc
_refine_ls_wR_factor_gt 0.1650
_refine_ls_wR_factor_ref 0.1910
_reflns_number_gt 1683
_reflns_number_total 3046
_reflns_threshold_expression >2sigma(I)
_cod_data_source_file jp0766104-file007.cif
_cod_data_source_block sono6fa
_cod_depositor_comments
;
The following automatic conversions were performed:

'_symmetry_cell_setting' value 'Triclinic' changed to 'triclinic'
according to /home/saulius/struct/CIF-dictionaries/cif_core.dic
dictionary named 'cif_core.dic' version 2.4.1 from 2010-06-29.

Automatic conversion script
Id: cif_fix_values 1715 2011-07-08 13:25:40Z adriana 
;
_cod_original_cell_volume 714.3(4)
_cod_database_code 1505115

loop_
_symmetry_equiv_pos_as_xyz
'x, y, z'
'-x, -y, -z'

loop_
_atom_site_label
_atom_site_type_symbol
_atom_site_fract_x
_atom_site_fract_y
_atom_site_fract_z
_atom_site_U_iso_or_equiv
_atom_site_adp_type
_atom_site_occupancy
_atom_site_symmetry_multiplicity
_atom_site_calc_flag
_atom_site_refinement_flags
C1 C 0.3753(4) 0.4863(3) 0.7159(2) 0.0338(7) Uani 1 1 d .
C2 C 0.4709(5) 0.5546(3) 0.6335(2) 0.0385(7) Uani 1 1 d .
C3 C 0.6846(5) 0.4951(4) 0.6113(2) 0.0397(7) Uani 1 1 d .
C4 C 0.7930(4) 0.3665(4) 0.6723(2) 0.0403(7) Uani 1 1 d .
C5 C 0.6948(4) 0.3002(3) 0.7539(2) 0.0362(7) Uani 1 1 d .
C6 C 0.4802(4) 0.3565(3) 0.7806(2) 0.0349(7) Uani 1 1 d .
C7 C 0.3826(5) 0.2754(3) 0.8676(2) 0.0375(7) Uani 1 1 d .
H7 H 0.4697 0.1815 0.9018 0.045 Uiso 1 1 calc R
C8 C 0.1849(5) 0.3171(4) 0.9051(2) 0.0389(7) Uani 1 1 d .
H8 H 0.0971 0.4132 0.8735 0.047 Uiso 1 1 calc R
C9 C 0.0969(5) 0.2271(3) 0.9894(2) 0.0396(7) Uani 1 1 d .
H9 H 0.1871 0.1344 1.0231 0.048 Uiso 1 1 calc R
C10 C -0.1061(5) 0.2661(4) 1.0237(2) 0.0398(7) Uani 1 1 d .
H10 H -0.1943 0.3595 0.9895 0.048 Uiso 1 1 calc R
C11 C -0.1999(5) 0.1786(4) 1.1072(2) 0.0383(7) Uani 1 1 d .
H11 H -0.1130 0.0843 1.1412 0.046 Uiso 1 1 calc R
C12 C -0.4023(5) 0.2200(4) 1.1412(2) 0.0384(7) Uani 1 1 d .
H12 H -0.4896 0.3109 1.1046 0.046 Uiso 1 1 calc R
C13 C -0.5033(4) 0.1409(3) 1.22821(19) 0.0349(7) Uani 1 1 d .
C14 C -0.3890(5) 0.0137(3) 1.2916(2) 0.0390(7) Uani 1 1 d .
H14 H -0.2413 -0.0262 1.2776 0.047 Uiso 1 1 calc R
C15 C -0.4872(5) -0.0549(4) 1.3741(2) 0.0445(8) Uani 1 1 d .
H15 H -0.4068 -0.1413 1.4165 0.053 Uiso 1 1 calc R
C16 C -0.7027(5) 0.0016(4) 1.3956(2) 0.0442(8) Uani 1 1 d .
H16 H -0.7704 -0.0452 1.4526 0.053 Uiso 1 1 calc R
C17 C -0.8174(5) 0.1263(4) 1.3332(2) 0.0442(8) Uani 1 1 d .
H17 H -0.9655 0.1647 1.3473 0.053 Uiso 1 1 calc R
C18 C -0.7206(5) 0.1965(4) 1.2503(2) 0.0399(7) Uani 1 1 d .
H18 H -0.8020 0.2829 1.2083 0.048 Uiso 1 1 calc R
F1 F 0.1679(2) 0.55177(19) 0.73256(12) 0.0433(5) Uani 1 1 d .
F2 F 0.3621(3) 0.6806(2) 0.57437(12) 0.0511(5) Uani 1 1 d .
F3 F 0.7792(3) 0.5633(2) 0.53124(13) 0.0581(6) Uani 1 1 d .
F4 F 0.9991(3) 0.3043(2) 0.65055(13) 0.0534(5) Uani 1 1 d .
F5 F 0.8077(3) 0.1719(2) 0.81063(12) 0.0489(5) Uani 1 1 d .

loop_
_atom_site_aniso_label
_atom_site_aniso_U_11
_atom_site_aniso_U_22
_atom_site_aniso_U_33
_atom_site_aniso_U_23
_atom_site_aniso_U_13
_atom_site_aniso_U_12
C1 0.0212(14) 0.0347(15) 0.0493(18) -0.0182(13) 0.0015(13) -0.0027(11)
C2 0.0329(16) 0.0362(15) 0.0469(18) -0.0099(14) -0.0020(13) -0.0027(12)
C3 0.0343(16) 0.0426(17) 0.0456(19) -0.0152(15) 0.0086(14) -0.0100(14)
C4 0.0206(14) 0.0466(17) 0.059(2) -0.0236(15) 0.0062(14) -0.0042(13)
C5 0.0255(15) 0.0368(15) 0.0492(19) -0.0152(14) -0.0059(13) -0.0012(12)
C6 0.0234(14) 0.0365(15) 0.0483(18) -0.0160(14) 0.0000(13) -0.0045(12)
C7 0.0324(16) 0.0345(15) 0.0462(19) -0.0097(13) -0.0020(13) -0.0027(12)
C8 0.0325(16) 0.0393(15) 0.0474(19) -0.0141(14) 0.0011(14) -0.0047(13)
C9 0.0327(16) 0.0392(16) 0.0481(19) -0.0120(14) 0.0012(14) -0.0031(13)
C10 0.0378(17) 0.0395(16) 0.0430(18) -0.0094(13) -0.0018(14) -0.0055(13)
C11 0.0336(16) 0.0388(15) 0.0435(18) -0.0103(13) -0.0011(13) -0.0039(13)
C12 0.0332(17) 0.0372(15) 0.0463(19) -0.0117(13) -0.0038(13) -0.0032(13)
C13 0.0268(15) 0.0392(16) 0.0423(18) -0.0146(13) -0.0012(12) -0.0062(12)
C14 0.0301(15) 0.0375(16) 0.049(2) -0.0095(14) -0.0030(14) -0.0008(13)
C15 0.0408(18) 0.0437(17) 0.049(2) -0.0091(14) -0.0052(15) -0.0040(14)
C16 0.0404(18) 0.0463(18) 0.047(2) -0.0116(15) 0.0050(15) -0.0088(14)
C17 0.0272(16) 0.0473(18) 0.059(2) -0.0148(16) 0.0034(15) -0.0023(13)
C18 0.0301(16) 0.0403(16) 0.0505(19) -0.0123(14) -0.0017(14) -0.0019(13)
F1 0.0243(8) 0.0444(9) 0.0587(11) -0.0094(8) 0.0037(7) 0.0049(7)
F2 0.0461(11) 0.0460(10) 0.0559(12) -0.0019(8) 0.0006(9) 0.0026(8)
F3 0.0489(12) 0.0622(12) 0.0622(13) -0.0119(10) 0.0186(10) -0.0097(9)
F4 0.0225(9) 0.0614(11) 0.0784(14) -0.0246(10) 0.0105(8) 0.0012(8)
F5 0.0273(9) 0.0522(10) 0.0650(13) -0.0118(9) -0.0073(8) 0.0084(8)

loop_
_atom_type_symbol
_atom_type_description
_atom_type_scat_dispersion_real
_atom_type_scat_dispersion_imag
_atom_type_scat_source
C C 0.0033 0.0016 'International Tables Vol C Tables 4.2.6.8 and 6.1.1.4'
H H 0.0000 0.0000 'International Tables Vol C Tables 4.2.6.8 and 6.1.1.4'
F F 0.0171 0.0103 'International Tables Vol C Tables 4.2.6.8 and 6.1.1.4'

loop_
_geom_angle_atom_site_label_1
_geom_angle_atom_site_label_2
_geom_angle_atom_site_label_3
_geom_angle
F1 C1 C2 116.1(2)
F1 C1 C6 120.2(3)
C2 C1 C6 123.7(3)
F2 C2 C1 120.9(3)
F2 C2 C3 119.4(3)
C1 C2 C3 119.7(3)
F3 C3 C4 121.7(3)
F3 C3 C2 119.7(3)
C4 C3 C2 118.6(3)
F4 C4 C5 120.0(3)
F4 C4 C3 119.3(3)
C5 C4 C3 120.8(3)
F5 C5 C4 118.2(2)
F5 C5 C6 118.5(3)
C4 C5 C6 123.2(3)
C1 C6 C5 114.0(3)
C1 C6 C7 125.7(3)
C5 C6 C7 120.2(3)
C8 C7 C6 128.0(3)
C8 C7 H7 116.0
C6 C7 H7 116.0
C7 C8 C9 124.6(3)
C7 C8 H8 117.7
C9 C8 H8 117.7
C10 C9 C8 123.8(3)
C10 C9 H9 118.1
C8 C9 H9 118.1
C9 C10 C11 125.3(3)
C9 C10 H10 117.3
C11 C10 H10 117.3
C12 C11 C10 124.7(3)
C12 C11 H11 117.6
C10 C11 H11 117.6
C11 C12 C13 127.3(3)
C11 C12 H12 116.3
C13 C12 H12 116.3
C14 C13 C18 118.3(3)
C14 C13 C12 122.5(3)
C18 C13 C12 119.2(3)
C15 C14 C13 120.9(3)
C15 C14 H14 119.5
C13 C14 H14 119.5
C14 C15 C16 120.3(3)
C14 C15 H15 119.8
C16 C15 H15 119.8
C17 C16 C15 119.1(3)
C17 C16 H16 120.4
C15 C16 H16 120.4
C16 C17 C18 121.1(3)
C16 C17 H17 119.5
C18 C17 H17 119.5
C17 C18 C13 120.2(3)
C17 C18 H18 119.9
C13 C18 H18 119.9

loop_
_geom_bond_atom_site_label_1
_geom_bond_atom_site_label_2
_geom_bond_distance
C1 F1 1.348(3)
C1 C2 1.369(4)
C1 C6 1.393(4)
C2 F2 1.340(3)
C2 C3 1.386(4)
C3 F3 1.337(3)
C3 C4 1.367(4)
C4 F4 1.350(3)
C4 C5 1.362(4)
C5 F5 1.346(3)
C5 C6 1.402(4)
C6 C7 1.458(4)
C7 C8 1.340(4)
C7 H7 0.9500
C8 C9 1.430(4)
C8 H8 0.9500
C9 C10 1.344(4)
C9 H9 0.9500
C10 C11 1.429(4)
C10 H10 0.9500
C11 C12 1.344(4)
C11 H11 0.9500
C12 C13 1.461(4)
C12 H12 0.9500
C13 C14 1.394(4)
C13 C18 1.397(4)
C14 C15 1.377(4)
C14 H14 0.9500
C15 C16 1.386(4)
C15 H15 0.9500
C16 C17 1.377(4)
C16 H16 0.9500
C17 C18 1.381(4)
C17 H17 0.9500
C18 H18 0.9500

loop_
_geom_torsion_atom_site_label_1
_geom_torsion_atom_site_label_2
_geom_torsion_atom_site_label_3
_geom_torsion_atom_site_label_4
_geom_torsion
F1 C1 C2 F2 0.7(4)
C6 C1 C2 F2 -179.3(2)
F1 C1 C2 C3 179.6(2)
C6 C1 C2 C3 -0.4(4)
F2 C2 C3 F3 -0.3(4)
C1 C2 C3 F3 -179.2(2)
F2 C2 C3 C4 -179.9(2)
C1 C2 C3 C4 1.2(4)
F3 C3 C4 F4 -1.3(4)
C2 C3 C4 F4 178.3(2)
F3 C3 C4 C5 179.2(3)
C2 C3 C4 C5 -1.2(4)
F4 C4 C5 F5 -0.6(4)
C3 C4 C5 F5 178.9(2)
F4 C4 C5 C6 -179.1(2)
C3 C4 C5 C6 0.4(4)
F1 C1 C6 C5 179.7(2)
C2 C1 C6 C5 -0.3(4)
F1 C1 C6 C7 2.4(4)
C2 C1 C6 C7 -177.6(3)
F5 C5 C6 C1 -178.2(2)
C4 C5 C6 C1 0.4(4)
F5 C5 C6 C7 -0.8(4)
C4 C5 C6 C7 177.8(3)
C1 C6 C7 C8 -5.8(5)
C5 C6 C7 C8 177.1(3)
C6 C7 C8 C9 177.5(3)
C7 C8 C9 C10 -176.7(3)
C8 C9 C10 C11 179.6(3)
C9 C10 C11 C12 179.2(3)
C10 C11 C12 C13 -176.8(3)
C11 C12 C13 C14 4.4(4)
C11 C12 C13 C18 -177.2(3)
C18 C13 C14 C15 -0.3(4)
C12 C13 C14 C15 178.1(3)
C13 C14 C15 C16 0.1(4)
C14 C15 C16 C17 0.3(4)
C15 C16 C17 C18 -0.6(4)
C16 C17 C18 C13 0.4(4)
C14 C13 C18 C17 0.1(4)
C12 C13 C18 C17 -178.4(3)

loop_
_cod_related_entry_id
_cod_related_entry_code
_cod_related_entry_database
1 26668156 ChemSpider
